data_7247638
loop_
_publ_author_name
'Rizzuto, Felix J.'
'Pal, Shyam C.'
'Kearns, Eleanor R.'
'Hua, Carol'
'Solomon, Marcello B.'
'Doheny, Patrick W.'
'Faust, Thomas B.'
'Kepert, Cameron J.'
'Das, Madhab C.'
'D'Alessandro, Deanna M.'

_publ_section_title
;
 The physical and electronic properties of Metal--Organic Frameworks
 containing dipyridylthiazolo[5,4-d]thiazole
;
_journal_issue 46
_journal_name_full CrystEngComm
_journal_page_first 6434
_journal_page_last 6440
_journal_paper_doi 10.1039/D3CE00541K
_journal_volume 25
_journal_year 2023
_chemical_formula_moiety 'C40 H20 N8 O8 S6 Zn2, 2(C3 H7 N O)'
_chemical_formula_sum 'C46 H34 N10 O10 S6 Zn2'
_chemical_formula_weight 1209.93
_space_group_crystal_system monoclinic
_space_group_IT_number 14
_space_group_name_Hall '-P 2ybc'
_space_group_name_H-M_alt 'P 1 21/c 1'
_atom_sites_solution_hydrogens geom
_audit_creation_date 2023-05-02
_audit_creation_method
;
Olex2 1.5
(compiled 2023.03.06 svn.rbb2c1857 for OlexSys, GUI svn.r6748)
;
_audit_update_record
;
2023-05-03 deposited with the CCDC.	2023-10-27 downloaded from the CCDC.
;
_cell_angle_alpha 90
_cell_angle_beta 100.9740(10)
_cell_angle_gamma 90
_cell_formula_units_Z 4
_cell_length_a 17.1947(2)
_cell_length_b 18.5446(2)
_cell_length_c 15.7154(2)
_cell_measurement_reflns_used 36300
_cell_measurement_temperature 150(2)
_cell_measurement_theta_max 75.5450
_cell_measurement_theta_min 3.6020
_cell_volume 4919.52(10)
_computing_cell_refinement
;
CrysAlisPro, Agilent Technologies,
Version 1.171.37.31d (release 11-02-2014 CrysAlis171 .NET)
(compiled Feb 11 2014,18:09:27)
;
_computing_data_collection
;
CrysAlisPro, Agilent Technologies,
Version 1.171.37.31d (release 11-02-2014 CrysAlis171 .NET)
(compiled Feb 11 2014,18:09:27)
;
_computing_data_reduction
;
CrysAlisPro, Agilent Technologies,
Version 1.171.37.31d (release 11-02-2014 CrysAlis171 .NET)
(compiled Feb 11 2014,18:09:27)
;
_computing_molecular_graphics 'Olex2 1.5 (Dolomanov et al., 2009)'
_computing_publication_material 'Olex2 1.5 (Dolomanov et al., 2009)'
_computing_structure_refinement 'SHELXL 2019/3 (Sheldrick, 2015)'
_computing_structure_solution 'SHELXS-97 (Sheldrick, 1990)'
_diffrn_ambient_temperature 150.15
_diffrn_detector_area_resol_mean 10.5861
_diffrn_measured_fraction_theta_full 0.999
_diffrn_measured_fraction_theta_max 0.995
_diffrn_measurement_device_type 'SuperNova, Dual, Cu at zero, Atlas'
_diffrn_measurement_method '\w scans'
_diffrn_radiation_monochromator graphite
_diffrn_radiation_type CuK\a
_diffrn_radiation_wavelength 1.54178
_diffrn_reflns_av_R_equivalents 0.0483
_diffrn_reflns_av_unetI/netI 0.0254
_diffrn_reflns_Laue_measured_fraction_full 0.999
_diffrn_reflns_Laue_measured_fraction_max 0.995
_diffrn_reflns_limit_h_max 21
_diffrn_reflns_limit_h_min -21
_diffrn_reflns_limit_k_max 23
_diffrn_reflns_limit_k_min -23
_diffrn_reflns_limit_l_max 19
_diffrn_reflns_limit_l_min -19
_diffrn_reflns_number 90328
_diffrn_reflns_point_group_measured_fraction_full 0.999
_diffrn_reflns_point_group_measured_fraction_max 0.995
_diffrn_reflns_theta_full 67.679
_diffrn_reflns_theta_max 75.928
_diffrn_reflns_theta_min 3.541
_diffrn_source 'fine-focus sealed tube'
_diffrn_standards_number 0
_exptl_absorpt_coefficient_mu 4.173
_exptl_absorpt_correction_T_max 0.7051
_exptl_absorpt_correction_T_min 0.2610
_exptl_absorpt_correction_type multi-scan
_exptl_absorpt_process_details
;
CrysAlisPro, Agilent Technologies,
Version 1.171.37.31d (release 11-02-2014 CrysAlis171 .NET)
(compiled Feb 11 2014,18:09:27)
Empirical absorption correction using spherical harmonics,
 implemented in SCALE3 ABSPACK scaling algorithm.
;
_exptl_crystal_colour 'light yellow'
_exptl_crystal_density_diffrn 1.634
_exptl_crystal_density_method 'not measured'
_exptl_crystal_description plate
_exptl_crystal_F_000 2464
_exptl_crystal_size_max 0.44
_exptl_crystal_size_mid 0.18
_exptl_crystal_size_min 0.09
_refine_diff_density_max 2.567
_refine_diff_density_min -0.870
_refine_diff_density_rms 0.130
_refine_ls_extinction_method none
_refine_ls_goodness_of_fit_ref 1.076
_refine_ls_hydrogen_treatment constr
_refine_ls_matrix_type full
_refine_ls_number_parameters 667
_refine_ls_number_reflns 10207
_refine_ls_number_restraints 394
_refine_ls_restrained_S_all 1.072
_refine_ls_R_factor_all 0.0819
_refine_ls_R_factor_gt 0.0730
_refine_ls_shift/su_max 0.000
_refine_ls_shift/su_mean 0.000
_refine_ls_structure_factor_coef Fsqd
_refine_ls_weighting_details 'w=1/[\s^2^(Fo^2^)+(0.0599P)^2^+37.1028P] where P=(Fo^2^+2Fc^2^)/3'
_refine_ls_weighting_scheme calc
_refine_ls_wR_factor_gt 0.1754
_refine_ls_wR_factor_ref 0.1796
_reflns_Friedel_coverage 0.000
_reflns_number_gt 9065
_reflns_number_total 10207
_reflns_threshold_expression 'I > 2\s(I)'
_cod_data_source_file d3ce00541k2.cif
_cod_data_source_block 1-Zn
_cod_depositor_comments 'Adding full bibliography for 7247635--7247639.cif.'
_cod_database_code 7247638
_shelx_shelxl_version_number 2019/3
_shelx_space_group_comment
;
The symmetry employed for this shelxl refinement is uniquely defined
by the following loop, which should always be used as a source of
symmetry information in preference to the above space-group names.
They are only intended as comments.
;
_shelx_estimated_absorpt_t_max 0.705
_shelx_estimated_absorpt_t_min 0.261
_olex2_refinement_description
;
1. Fixed Uiso
 At 1.2 times of:
  All C(H) groups
 At 1.5 times of:
  All C(H,H,H) groups
2. Restrained planarity
 C1, C2, C3, C4, C5, N1
 with sigma of 0.1
 C15, C16, C17, C18, C19, N5
 with sigma of 0.1
 C10, C11, C12, C13, C14, N4
 with sigma of 0.1
3. Rigid bond restraints
 N6, N2, N7, N3, N50, N60, N5, N1, N4, N8, C35, C34, C22, C8, C52, C51, C50,
 C61, C60, C62, C16, C3, C15, C17, C19, C12, C27, C40, C30, C2, C18, C29, C4,
 C32, C5, C20, C39, C28, C1, C11, C23, C37, C31, C33, C6, C13, C14, C7, C9, C36,
  C25, C26, C38, C10, C24, C21
 with sigma for 1-2 distances of 0.001 and sigma for 1-3 distances of 0.001
4. Uiso/Uaniso restraints and constraints
N6 \\sim N2 \\sim N7 \\sim N3 \\sim N50 \\sim N60 \\sim N5 \\sim N1 \\sim N4
\\sim N8 \\sim C35 \\sim C34 \\sim C22 \\sim C8 \\sim C52 \\sim C51 \\sim C50
\\sim C61 \\sim C60 \\sim C62 \\sim C16 \\sim C3 \\sim C15 \\sim C17 \\sim C19
\\sim C12 \\sim C27 \\sim C40 \\sim C30 \\sim C2 \\sim C18 \\sim C29 \\sim C4
\\sim C32 \\sim C5 \\sim C20 \\sim C39 \\sim C28 \\sim C1 \\sim C11 \\sim C23
\\sim C37 \\sim C31 \\sim C33 \\sim C6 \\sim C13 \\sim C14 \\sim C7 \\sim C9
\\sim C36 \\sim C25 \\sim C26 \\sim C38 \\sim C10 \\sim C24 \\sim C21: within
2A with sigma of 0.002 and sigma for terminal atoms of 0.004 within 2A
5.a Me refined with riding coordinates:
 C52(H52A,H52B,H52C), C51(H51A,H51B,H51C), C61(H61A,H61B,H61C), C62(H62A,H62B,
 H62C)
5.b Aromatic/amide H refined with riding coordinates:
 C50(H50), C60(H60), C16(H16), C15(H15), C19(H19), C12(H12), C27(H27), C2(H2),
 C18(H18), C4(H4), C32(H32), C5(H5), C28(H28), C1(H1), C11(H11), C37(H37),
 C31(H31), C13(H13), C14(H14), C25(H25), C26(H26), C38(H38)
;
_olex2_submission_special_instructions 'No special instructions were received'

loop_
_space_group_symop_operation_xyz
'x, y, z'
'-x, y+1/2, -z+1/2'
'-x, -y, -z'
'x, -y-1/2, z-1/2'

loop_
_atom_site_label
_atom_site_type_symbol
_atom_site_fract_x
_atom_site_fract_y
_atom_site_fract_z
_atom_site_U_iso_or_equiv
_atom_site_adp_type
_atom_site_occupancy
_atom_site_site_symmetry_order
_atom_site_calc_flag
_atom_site_refinement_flags_posn
_atom_site_refinement_flags_adp
_atom_site_refinement_flags_occupancy
_atom_site_disorder_assembly
_atom_site_disorder_group
O5 O 0.38460(19) 0.54312(16) 0.3854(2) 0.0210(6) Uani 1 1 d . . . . .
O4 O 0.39591(19) 0.45738(16) 0.1031(2) 0.0214(6) Uani 1 1 d . . . . .
O3 O 0.36084(19) 0.41372(18) 0.2230(2) 0.0224(7) Uani 1 1 d . . . . .
O6 O 0.4238(2) 0.58730(18) 0.2683(2) 0.0228(7) Uani 1 1 d . . . . .
S1 S 0.79417(7) 0.36584(8) 0.29248(10) 0.0344(3) Uani 1 1 d . . . . .
S3 S 0.83566(8) 0.64179(9) 0.20552(11) 0.0432(4) Uani 1 1 d . . . . .
N6 N 0.8005(2) 0.4904(2) 0.3749(3) 0.0239(7) Uani 1 1 d . U . . .
N2 N 0.8157(2) 0.5111(2) 0.1267(3) 0.0254(7) Uani 1 1 d . U . . .
S2 S -0.03754(7) 0.51791(7) 0.38450(9) 0.0312(3) Uani 1 1 d . . . . .
S4 S -0.02756(8) 0.49266(8) 0.10978(10) 0.0367(3) Uani 1 1 d . . . . .
N7 N -0.0432(2) 0.3938(3) 0.3020(3) 0.0294(7) Uani 1 1 d . U . . .
N3 N -0.0066(2) 0.6216(3) 0.1888(3) 0.0329(6) Uani 1 1 d . U . . .
C35 C 0.4028(3) 0.5942(2) 0.3396(3) 0.0182(7) Uani 1 1 d . U . . .
C34 C 0.3794(2) 0.4060(2) 0.1497(3) 0.0163(7) Uani 1 1 d . U . . .
C22 C 0.0059(3) 0.4459(3) 0.3364(3) 0.0278(7) Uani 1 1 d . U . . .
C8 C 0.0303(3) 0.5673(3) 0.1525(4) 0.0301(7) Uani 1 1 d . U . . .
N50 N 0.1354(5) 0.7409(4) 0.9348(5) 0.0713(13) Uani 1 1 d . U . . .
N60 N 0.8790(6) 0.7567(5) 0.9894(7) 0.107(2) Uani 1 1 d . U . . .
O50 O 0.1246(6) 0.8557(3) 0.9814(5) 0.112(3) Uani 1 1 d . . . . .
C52 C 0.1727(6) 0.6713(4) 0.9468(6) 0.0735(17) Uani 1 1 d . U . . .
H52A H 0.145811 0.638058 0.902286 0.110 Uiso 1 1 calc R U . . .
H52B H 0.228480 0.675716 0.942094 0.110 Uiso 1 1 calc R U . . .
H52C H 0.169124 0.652666 1.004330 0.110 Uiso 1 1 calc R U . . .
C51 C 0.0677(6) 0.7488(5) 0.8640(6) 0.0825(19) Uani 1 1 d . U . . .
H51A H 0.057777 0.702977 0.832744 0.124 Uiso 1 1 calc R U . . .
H51B H 0.020882 0.762413 0.887351 0.124 Uiso 1 1 calc R U . . .
H51C H 0.079010 0.786353 0.824136 0.124 Uiso 1 1 calc R U . . .
C50 C 0.1596(6) 0.7950(5) 0.9853(6) 0.0720(15) Uani 1 1 d . U . . .
H50 H 0.206344 0.788936 1.027905 0.086 Uiso 1 1 calc R U . . .
O60 O 0.9124(9) 0.6435(4) 0.9576(7) 0.183(6) Uani 1 1 d . . . . .
C61 C 0.9577(7) 0.7714(6) 1.0460(8) 0.106(2) Uani 1 1 d . U . . .
H61A H 0.958712 0.820971 1.067839 0.159 Uiso 1 1 calc R U . . .
H61B H 0.966228 0.737705 1.094904 0.159 Uiso 1 1 calc R U . . .
H61C H 0.999676 0.765223 1.012291 0.159 Uiso 1 1 calc R U . . .
C60 C 0.8630(8) 0.6950(7) 0.9528(9) 0.109(2) Uani 1 1 d . U . . .
H60 H 0.811167 0.687467 0.920217 0.130 Uiso 1 1 calc R U . . .
C62 C 0.8264(7) 0.8182(7) 0.9791(9) 0.114(2) Uani 1 1 d . U . . .
H62A H 0.852205 0.858625 1.013514 0.171 Uiso 1 1 calc R U . . .
H62B H 0.813918 0.832092 0.917800 0.171 Uiso 1 1 calc R U . . .
H62C H 0.777414 0.805599 0.998825 0.171 Uiso 1 1 calc R U . . .
Zn1 Zn 0.40105(3) 0.56165(3) 0.14122(4) 0.01617(15) Uani 1 1 d . . . . .
Zn2 Zn 0.38202(3) 0.43814(3) 0.35090(4) 0.01565(15) Uani 1 1 d . . . . .
S6 S 0.38630(7) 0.68023(6) 0.47895(7) 0.0243(2) Uani 1 1 d . . . . .
S5 S 0.38725(7) 0.18141(6) 0.50910(7) 0.0227(2) Uani 1 1 d . . . . .
N5 N 0.5070(2) 0.4343(2) 0.3551(2) 0.0200(6) Uani 1 1 d . U . . .
N1 N 0.5285(2) 0.5600(2) 0.1533(3) 0.0226(6) Uani 1 1 d . U . . .
N4 N 0.2764(2) 0.5678(2) 0.1418(3) 0.0242(6) Uani 1 1 d . U . . .
O7 O 0.3922(2) 0.61238(18) 0.0266(2) 0.0290(8) Uani 1 1 d . . . . .
N8 N 0.2533(2) 0.4426(2) 0.3374(3) 0.0259(6) Uani 1 1 d . U . . .
O1 O 0.3888(2) 0.38980(18) 0.4682(2) 0.0271(7) Uani 1 1 d . . . . .
O2 O 0.3823(2) 0.3001(2) 0.3752(2) 0.0359(9) Uani 1 1 d . . . . .
C16 C 0.6187(3) 0.3786(3) 0.3123(3) 0.0220(6) Uani 1 1 d . U . . .
H16 H 0.639633 0.339426 0.284786 0.026 Uiso 1 1 calc R U . . .
C3 C 0.6917(3) 0.5654(3) 0.1616(3) 0.0239(6) Uani 1 1 d . U . . .
C15 C 0.5393(3) 0.3802(3) 0.3166(3) 0.0215(6) Uani 1 1 d . U . . .
H15 H 0.506280 0.341784 0.291387 0.026 Uiso 1 1 calc R U . . .
C17 C 0.6678(3) 0.4343(2) 0.3485(3) 0.0208(5) Uani 1 1 d . U . . .
C19 C 0.5552(3) 0.4863(2) 0.3930(3) 0.0207(6) Uani 1 1 d . U . . .
H19 H 0.533175 0.523348 0.422892 0.025 Uiso 1 1 calc R U . . .
C12 C 0.2271(3) 0.5162(3) 0.1031(3) 0.0258(6) Uani 1 1 d . U . . .
H12 H 0.248192 0.479425 0.072064 0.031 Uiso 1 1 calc R U . . .
C27 C 0.2218(3) 0.4906(3) 0.3853(3) 0.0271(6) Uani 1 1 d . U . . .
H27 H 0.256062 0.523764 0.420206 0.033 Uiso 1 1 calc R U . . .
C40 C 0.3905(3) 0.6798(3) 0.0433(3) 0.0254(10) Uani 1 1 d . . . . .
C30 C 0.3865(3) 0.2731(2) 0.5228(3) 0.0227(7) Uani 1 1 d . U . . .
O8 O 0.3872(3) 0.7046(2) 0.1147(2) 0.0457(11) Uani 1 1 d . . . . .
C2 C 0.6462(3) 0.5089(3) 0.1181(3) 0.0239(6) Uani 1 1 d . U . . .
H2 H 0.670273 0.471357 0.091161 0.029 Uiso 1 1 calc R U . . .
C18 C 0.6352(3) 0.4895(2) 0.3912(3) 0.0212(6) Uani 1 1 d . U . . .
H18 H 0.667130 0.528031 0.418217 0.025 Uiso 1 1 calc R U . . .
C29 C 0.3866(3) 0.3229(3) 0.4495(3) 0.0230(7) Uani 1 1 d . U . . .
C4 C 0.6537(3) 0.6179(3) 0.2007(3) 0.0255(6) Uani 1 1 d . U . . .
H4 H 0.683089 0.656188 0.231645 0.031 Uiso 1 1 calc R U . . .
C32 C 0.3796(3) 0.2303(2) 0.6603(3) 0.0236(7) Uani 1 1 d . U . . .
H32 H 0.376337 0.233275 0.719870 0.028 Uiso 1 1 calc R U . . .
C5 C 0.5722(3) 0.6143(3) 0.1945(3) 0.0245(6) Uani 1 1 d . U . . .
H5 H 0.546320 0.651441 0.220182 0.029 Uiso 1 1 calc R U . . .
C20 C 0.7513(3) 0.4364(3) 0.3427(3) 0.0232(6) Uani 1 1 d . U . . .
C39 C 0.3942(3) 0.7718(2) 0.4695(3) 0.0233(7) Uani 1 1 d . U . . .
C28 C 0.1414(3) 0.4937(3) 0.3858(3) 0.0276(6) Uani 1 1 d . U . . .
H28 H 0.121487 0.528139 0.420995 0.033 Uiso 1 1 calc R U . . .
C1 C 0.5656(3) 0.5097(3) 0.1157(3) 0.0230(6) Uani 1 1 d . U . . .
H1 H 0.534638 0.472015 0.085320 0.028 Uiso 1 1 calc R U . . .
C11 C 0.1477(3) 0.5139(3) 0.1062(3) 0.0272(6) Uani 1 1 d . U . . .
H11 H 0.115790 0.475369 0.079209 0.033 Uiso 1 1 calc R U . . .
C23 C -0.1265(3) 0.4737(3) 0.3588(3) 0.0261(10) Uani 1 1 d . . . . .
C37 C 0.4127(3) 0.7309(2) 0.3352(3) 0.0230(6) Uani 1 1 d . U . . .
H37 H 0.422546 0.734225 0.277837 0.028 Uiso 1 1 calc R U . . .
C31 C 0.3834(3) 0.2909(3) 0.6064(3) 0.0240(7) Uani 1 1 d . U . . .
H31 H 0.383696 0.339243 0.626459 0.029 Uiso 1 1 calc R U . . .
C33 C 0.3812(3) 0.3329(2) 0.1160(3) 0.0189(7) Uani 1 1 d . U . . .
C6 C 0.7767(3) 0.5674(3) 0.1622(3) 0.0258(6) Uani 1 1 d . U . . .
C13 C 0.2440(3) 0.6211(3) 0.1823(3) 0.0264(6) Uani 1 1 d . U . . .
H13 H 0.277629 0.658868 0.208516 0.032 Uiso 1 1 calc R U . . .
C14 C 0.1649(3) 0.6238(3) 0.1876(3) 0.0279(6) Uani 1 1 d . U . . .
H14 H 0.144727 0.662387 0.216749 0.034 Uiso 1 1 calc R U . . .
C7 C -0.1063(3) 0.5354(3) 0.1391(3) 0.0297(8) Uani 1 1 d . U . . .
C9 C -0.0850(3) 0.6000(3) 0.1782(4) 0.0317(7) Uani 1 1 d . U . . .
C36 C 0.4012(3) 0.6671(2) 0.3751(3) 0.0201(6) Uani 1 1 d . U . . .
C25 C 0.1227(3) 0.3972(3) 0.2847(3) 0.0287(6) Uani 1 1 d . U . . .
H25 H 0.089735 0.363715 0.248792 0.034 Uiso 1 1 calc R U . . .
C26 C 0.2036(3) 0.3976(3) 0.2878(3) 0.0279(7) Uani 1 1 d . U . . .
H26 H 0.224936 0.364096 0.252704 0.034 Uiso 1 1 calc R U . . .
C38 C 0.4082(3) 0.7906(3) 0.3887(3) 0.0244(7) Uani 1 1 d . U . . .
H38 H 0.414155 0.838991 0.371213 0.029 Uiso 1 1 calc R U . . .
C10 C 0.1144(3) 0.5676(3) 0.1487(3) 0.0276(6) Uani 1 1 d . U . . .
C24 C 0.0903(3) 0.4467(3) 0.3351(3) 0.0270(6) Uani 1 1 d . U . . .
C21 C 0.8829(3) 0.4105(3) 0.3162(3) 0.0287(11) Uani 1 1 d . . . . .

loop_
_atom_site_aniso_label
_atom_site_aniso_U_11
_atom_site_aniso_U_22
_atom_site_aniso_U_33
_atom_site_aniso_U_23
_atom_site_aniso_U_13
_atom_site_aniso_U_12
O5 0.0217(16) 0.0136(14) 0.0302(17) 0.0010(12) 0.0110(13) -0.0003(12)
O4 0.0241(16) 0.0151(14) 0.0263(17) -0.0004(12) 0.0083(13) -0.0012(12)
O3 0.0239(16) 0.0259(16) 0.0172(15) -0.0029(12) 0.0038(13) 0.0020(13)
O6 0.0263(17) 0.0240(16) 0.0185(16) -0.0047(12) 0.0051(13) 0.0003(13)
S1 0.0181(6) 0.0417(7) 0.0450(8) -0.0132(6) 0.0099(5) -0.0027(5)
S3 0.0251(6) 0.0478(8) 0.0588(9) -0.0142(7) 0.0131(6) -0.0011(6)
N6 0.0152(13) 0.0310(16) 0.0262(16) 0.0028(13) 0.0056(13) 0.0022(11)
N2 0.0089(13) 0.0407(17) 0.0264(16) 0.0085(14) 0.0030(12) -0.0020(12)
S2 0.0172(5) 0.0366(7) 0.0406(7) -0.0036(5) 0.0077(5) -0.0023(5)
S4 0.0220(6) 0.0420(7) 0.0470(8) -0.0043(6) 0.0085(6) -0.0001(5)
N7 0.0156(13) 0.0433(18) 0.0304(17) -0.0016(15) 0.0068(13) 0.0001(12)
N3 0.0164(12) 0.0417(15) 0.0397(16) 0.0035(13) 0.0029(12) -0.0030(10)
C35 0.0166(16) 0.0199(12) 0.0185(16) -0.0008(13) 0.0040(14) -0.0005(13)
C34 0.0122(16) 0.0191(16) 0.0178(17) 0.0019(13) 0.0038(13) 0.0019(13)
C22 0.0176(11) 0.0403(16) 0.0265(15) -0.0007(13) 0.0062(12) -0.0002(11)
C8 0.0185(11) 0.0358(15) 0.0347(16) 0.0037(13) 0.0021(12) -0.0033(11)
N50 0.101(4) 0.051(2) 0.059(3) 0.000(2) 0.007(2) -0.006(2)
N60 0.106(4) 0.096(4) 0.122(5) -0.052(4) 0.034(4) -0.030(3)
O50 0.218(10) 0.039(3) 0.078(5) 0.000(3) 0.030(5) -0.008(4)
C52 0.104(4) 0.056(3) 0.059(3) -0.003(3) 0.012(3) 0.000(3)
C51 0.109(4) 0.065(3) 0.066(4) -0.003(3) -0.001(3) -0.002(3)
C50 0.102(4) 0.051(3) 0.060(3) -0.001(2) 0.009(3) -0.008(3)
O60 0.350(19) 0.054(5) 0.150(9) -0.037(5) 0.062(10) -0.031(8)
C61 0.109(5) 0.091(5) 0.121(6) -0.048(4) 0.029(4) -0.028(4)
C60 0.110(5) 0.098(4) 0.123(5) -0.051(4) 0.033(4) -0.034(4)
C62 0.106(5) 0.109(5) 0.130(6) -0.056(5) 0.032(4) -0.021(4)
Zn1 0.0157(3) 0.0169(3) 0.0163(3) 0.0008(2) 0.0042(2) 0.0006(2)
Zn2 0.0138(3) 0.0175(3) 0.0161(3) 0.0006(2) 0.0042(2) 0.0001(2)
S6 0.0353(6) 0.0197(5) 0.0196(5) 0.0003(4) 0.0094(5) 0.0027(4)
S5 0.0313(6) 0.0190(5) 0.0189(5) 0.0000(4) 0.0076(4) -0.0013(4)
N5 0.0167(11) 0.0228(13) 0.0208(13) 0.0002(11) 0.0044(10) 0.0004(9)
N1 0.0169(11) 0.0282(14) 0.0233(13) -0.0025(11) 0.0055(11) -0.0010(10)
N4 0.0186(12) 0.0243(13) 0.0296(14) -0.0018(11) 0.0045(11) -0.0008(10)
O7 0.0306(18) 0.0226(17) 0.0337(19) 0.0101(14) 0.0058(15) 0.0004(14)
N8 0.0173(12) 0.0353(15) 0.0263(14) -0.0048(12) 0.0071(11) -0.0024(11)
O1 0.0271(17) 0.0207(16) 0.0351(19) 0.0091(14) 0.0103(15) 0.0006(13)
O2 0.046(2) 0.041(2) 0.0213(18) 0.0035(15) 0.0078(16) -0.0055(18)
C16 0.0188(11) 0.0256(13) 0.0219(14) -0.0022(11) 0.0050(11) 0.0013(10)
C3 0.0165(10) 0.0307(13) 0.0247(13) 0.0003(11) 0.0041(10) -0.0008(9)
C15 0.0182(11) 0.0240(13) 0.0223(14) -0.0017(11) 0.0039(11) 0.0004(10)
C17 0.0175(10) 0.0247(12) 0.0207(12) 0.0008(10) 0.0047(10) 0.0010(9)
C19 0.0170(12) 0.0226(13) 0.0222(14) -0.0007(11) 0.0029(11) 0.0017(10)
C12 0.0200(12) 0.0254(14) 0.0304(15) -0.0016(12) 0.0006(12) -0.0007(11)
C27 0.0182(11) 0.0361(15) 0.0279(15) -0.0060(12) 0.0063(12) -0.0013(12)
C40 0.025(2) 0.025(2) 0.024(2) 0.0072(19) 0.0001(19) -0.0044(19)
C30 0.0243(15) 0.0198(14) 0.0241(14) 0.0029(11) 0.0051(13) 0.0003(13)
O8 0.073(3) 0.043(2) 0.0225(19) 0.0019(17) 0.0130(19) -0.023(2)
C2 0.0169(11) 0.0286(14) 0.0266(14) -0.0010(11) 0.0048(11) 0.0007(10)
C18 0.0171(11) 0.0240(13) 0.0221(14) -0.0006(11) 0.0029(11) 0.0005(10)
C29 0.0216(17) 0.0229(17) 0.0249(15) 0.0044(13) 0.0051(15) 0.0001(14)
C4 0.0188(11) 0.0317(14) 0.0259(14) -0.0040(11) 0.0037(11) -0.0025(11)
C32 0.0294(18) 0.0189(16) 0.0231(16) 0.0013(13) 0.0064(15) 0.0012(14)
C5 0.0188(12) 0.0303(14) 0.0246(14) -0.0048(11) 0.0047(12) -0.0011(11)
C20 0.0177(11) 0.0289(14) 0.0233(14) 0.0015(12) 0.0048(11) 0.0020(10)
C39 0.0270(18) 0.0189(16) 0.0236(15) -0.0029(13) 0.0040(14) 0.0011(14)
C28 0.0182(11) 0.0366(15) 0.0287(15) -0.0045(12) 0.0062(11) 0.0000(11)
C1 0.0171(11) 0.0271(14) 0.0252(14) -0.0024(11) 0.0049(12) -0.0004(11)
C11 0.0202(11) 0.0273(14) 0.0322(15) -0.0001(12) 0.0005(12) -0.0026(10)
C23 0.019(2) 0.035(3) 0.025(2) 0.001(2) 0.0044(19) -0.0001(19)
C37 0.0268(15) 0.0200(12) 0.0226(14) -0.0004(11) 0.0055(13) -0.0010(12)
C31 0.0287(16) 0.0192(14) 0.0241(13) 0.0020(12) 0.0051(13) 0.0006(13)
C33 0.0172(16) 0.0204(17) 0.0195(17) -0.0003(14) 0.0040(14) 0.0012(14)
C6 0.0160(11) 0.0359(15) 0.0253(15) 0.0054(13) 0.0034(11) -0.0021(11)
C13 0.0185(11) 0.0267(14) 0.0341(15) -0.0043(12) 0.0051(12) -0.0010(11)
C14 0.0186(11) 0.0297(14) 0.0357(15) -0.0037(12) 0.0056(12) -0.0007(10)
C7 0.0190(16) 0.0360(18) 0.034(2) 0.0008(16) 0.0041(15) -0.0005(13)
C9 0.0186(12) 0.0386(16) 0.0368(17) -0.0001(14) 0.0022(13) -0.0034(12)
C36 0.0209(14) 0.0200(12) 0.0199(14) -0.0010(11) 0.0050(12) -0.0009(12)
C25 0.0178(11) 0.0404(15) 0.0283(15) -0.0064(12) 0.0052(11) -0.0027(12)
C26 0.0182(12) 0.0381(15) 0.0282(15) -0.0071(12) 0.0063(12) -0.0027(12)
C38 0.0283(15) 0.0200(12) 0.0247(15) -0.0014(12) 0.0047(13) -0.0006(13)
C10 0.0192(10) 0.0302(13) 0.0327(14) 0.0008(11) 0.0031(11) -0.0026(9)
C24 0.0172(10) 0.0378(14) 0.0266(13) -0.0022(11) 0.0056(10) -0.0008(10)
C21 0.018(2) 0.039(3) 0.030(3) -0.002(2) 0.0060(19) -0.001(2)

loop_
_atom_type_symbol
_atom_type_description
_atom_type_scat_dispersion_real
_atom_type_scat_dispersion_imag
_atom_type_scat_source
C C 0.0181 0.0091 'International Tables Vol C Tables 4.2.6.8 and 6.1.1.4'
H H 0.0000 0.0000 'International Tables Vol C Tables 4.2.6.8 and 6.1.1.4'
N N 0.0311 0.0180 'International Tables Vol C Tables 4.2.6.8 and 6.1.1.4'
O O 0.0492 0.0322 'International Tables Vol C Tables 4.2.6.8 and 6.1.1.4'
S S 0.3331 0.5567 'International Tables Vol C Tables 4.2.6.8 and 6.1.1.4'
Zn Zn -1.5491 0.6778 'International Tables Vol C Tables 4.2.6.8 and 6.1.1.4'

loop_
_geom_angle_atom_site_label_1
_geom_angle_atom_site_label_2
_geom_angle_atom_site_label_3
_geom_angle
_geom_angle_site_symmetry_1
_geom_angle_site_symmetry_3
_geom_angle_publ_flag
C35 O5 Zn2 124.4(3) . . ?
C34 O4 Zn1 123.4(3) . . ?
C34 O3 Zn2 154.6(3) . . ?
C35 O6 Zn1 151.5(3) . . ?
C21 S1 C20 88.6(2) . . ?
C9 S3 C6 88.6(2) 1_655 . ?
C20 N6 C23 107.2(4) . 1_655 ?
C7 N2 C6 102.9(4) 1_655 . ?
C23 S2 C22 88.2(2) . . ?
C7 S4 C8 87.2(3) . . ?
C22 N7 C21 107.9(4) . 1_455 ?
C8 N3 C9 104.8(4) . . ?
O5 C35 C36 116.7(4) . . ?
O6 C35 O5 125.5(4) . . ?
O6 C35 C36 117.8(4) . . ?
O4 C34 C33 117.9(4) . . ?
O3 C34 O4 124.5(4) . . ?
O3 C34 C33 117.7(4) . . ?
N7 C22 S2 115.9(4) . . ?
N7 C22 C24 124.0(5) . . ?
C24 C22 S2 120.1(4) . . ?
N3 C8 S4 117.5(4) . . ?
N3 C8 C10 123.8(5) . . ?
C10 C8 S4 118.7(4) . . ?
C52 N50 C51 117.5(7) . . ?
C50 N50 C52 122.1(8) . . ?
C50 N50 C51 120.4(8) . . ?
C60 N60 C61 121.4(12) . . ?
C60 N60 C62 125.1(12) . . ?
C62 N60 C61 113.5(9) . . ?
N50 C52 H52A 109.5 . . ?
N50 C52 H52B 109.5 . . ?
N50 C52 H52C 109.5 . . ?
H52A C52 H52B 109.5 . . ?
H52A C52 H52C 109.5 . . ?
H52B C52 H52C 109.5 . . ?
N50 C51 H51A 109.5 . . ?
N50 C51 H51B 109.5 . . ?
N50 C51 H51C 109.5 . . ?
H51A C51 H51B 109.5 . . ?
H51A C51 H51C 109.5 . . ?
H51B C51 H51C 109.5 . . ?
N50 C50 H50 117.9 . . ?
O50 C50 N50 124.2(10) . . ?
O50 C50 H50 117.9 . . ?
N60 C61 H61A 109.5 . . ?
N60 C61 H61B 109.5 . . ?
N60 C61 H61C 109.5 . . ?
H61A C61 H61B 109.5 . . ?
H61A C61 H61C 109.5 . . ?
H61B C61 H61C 109.5 . . ?
N60 C60 H60 118.0 . . ?
O60 C60 N60 123.9(13) . . ?
O60 C60 H60 118.0 . . ?
N60 C62 H62A 109.5 . . ?
N60 C62 H62B 109.5 . . ?
N60 C62 H62C 109.5 . . ?
H62A C62 H62B 109.5 . . ?
H62A C62 H62C 109.5 . . ?
H62B C62 H62C 109.5 . . ?
O4 Zn1 N1 89.92(14) . . ?
O4 Zn1 N4 93.72(14) . . ?
O6 Zn1 O4 120.55(13) . . ?
O6 Zn1 N1 85.10(14) . . ?
O6 Zn1 N4 89.31(15) . . ?
N4 Zn1 N1 174.34(15) . . ?
O7 Zn1 O4 100.96(14) . . ?
O7 Zn1 O6 138.02(14) . . ?
O7 Zn1 N1 89.31(15) . . ?
O7 Zn1 N4 94.24(15) . . ?
O5 Zn2 O3 118.22(13) . . ?
O5 Zn2 N5 93.05(14) . . ?
O5 Zn2 N8 87.68(14) . . ?
O5 Zn2 O1 100.79(14) . . ?
O3 Zn2 N5 90.76(14) . . ?
O3 Zn2 N8 85.69(14) . . ?
O3 Zn2 O1 140.34(14) . . ?
N5 Zn2 N8 176.28(15) . . ?
O1 Zn2 N5 94.23(14) . . ?
O1 Zn2 N8 89.21(15) . . ?
C39 S6 C36 91.7(2) . . ?
C30 S5 C33 91.6(2) . 4_566 ?
C15 N5 Zn2 120.7(3) . . ?
C19 N5 Zn2 121.6(3) . . ?
C19 N5 C15 117.7(4) . . ?
C5 N1 Zn1 119.6(3) . . ?
C1 N1 Zn1 122.3(3) . . ?
C1 N1 C5 117.9(4) . . ?
C12 N4 Zn1 120.2(3) . . ?
C12 N4 C13 117.0(4) . . ?
C13 N4 Zn1 122.8(3) . . ?
C40 O7 Zn1 105.9(3) . . ?
C27 N8 Zn2 118.6(3) . . ?
C26 N8 Zn2 123.9(3) . . ?
C26 N8 C27 117.4(4) . . ?
C29 O1 Zn2 103.1(3) . . ?
C15 C16 H16 120.2 . . ?
C15 C16 C17 119.6(4) . . ?
C17 C16 H16 120.2 . . ?
C2 C3 C6 119.1(4) . . ?
C4 C3 C2 118.4(4) . . ?
C4 C3 C6 122.5(5) . . ?
N5 C15 C16 122.4(4) . . ?
N5 C15 H15 118.8 . . ?
C16 C15 H15 118.8 . . ?
C16 C17 C18 118.3(4) . . ?
C16 C17 C20 121.6(4) . . ?
C18 C17 C20 120.0(4) . . ?
N5 C19 H19 118.1 . . ?
N5 C19 C18 123.8(4) . . ?
C18 C19 H19 118.1 . . ?
N4 C12 H12 118.3 . . ?
N4 C12 C11 123.4(5) . . ?
C11 C12 H12 118.3 . . ?
N8 C27 H27 118.7 . . ?
N8 C27 C28 122.6(5) . . ?
C28 C27 H27 118.7 . . ?
O7 C40 C39 115.2(4) . 4_575 ?
O8 C40 O7 124.3(5) . . ?
O8 C40 C39 120.5(5) . 4_575 ?
C29 C30 S5 121.4(4) . . ?
C31 C30 S5 111.3(3) . . ?
C31 C30 C29 127.3(4) . . ?
C3 C2 H2 121.0 . . ?
C1 C2 C3 118.0(4) . . ?
C1 C2 H2 121.0 . . ?
C17 C18 H18 121.0 . . ?
C19 C18 C17 118.0(4) . . ?
C19 C18 H18 121.0 . . ?
O1 C29 C30 115.7(4) . . ?
O2 C29 O1 123.2(4) . . ?
O2 C29 C30 121.1(4) . . ?
C3 C4 H4 120.2 . . ?
C3 C4 C5 119.5(5) . . ?
C5 C4 H4 120.2 . . ?
C31 C32 H32 124.2 . . ?
C33 C32 H32 124.2 4_566 . ?
C33 C32 C31 111.6(4) 4_566 . ?
N1 C5 C4 122.2(4) . . ?
N1 C5 H5 118.9 . . ?
C4 C5 H5 118.9 . . ?
N6 C20 S1 115.7(3) . . ?
N6 C20 C17 123.5(4) . . ?
C17 C20 S1 120.7(4) . . ?
C40 C39 S6 121.2(4) 4_576 . ?
C38 C39 S6 111.2(3) . . ?
C38 C39 C40 127.5(4) . 4_576 ?
C27 C28 H28 120.1 . . ?
C24 C28 C27 119.8(5) . . ?
C24 C28 H28 120.1 . . ?
N1 C1 C2 124.0(4) . . ?
N1 C1 H1 118.0 . . ?
C2 C1 H1 118.0 . . ?
C12 C11 H11 120.0 . . ?
C12 C11 C10 119.9(5) . . ?
C10 C11 H11 120.0 . . ?
N6 C23 S2 131.2(4) 1_455 . ?
N6 C23 C21 118.9(5) 1_455 1_455 ?
C21 C23 S2 109.9(4) 1_455 . ?
C36 C37 H37 123.9 . . ?
C36 C37 C38 112.2(4) . . ?
C38 C37 H37 123.9 . . ?
C30 C31 C32 113.5(4) . . ?
C30 C31 H31 123.3 . . ?
C32 C31 H31 123.3 . . ?
C34 C33 S5 120.5(3) . 4_565 ?
C32 C33 C34 127.5(4) 4_565 . ?
C32 C33 S5 112.0(3) 4_565 4_565 ?
N2 C6 S3 116.6(3) . . ?
N2 C6 C3 122.0(4) . . ?
C3 C6 S3 121.4(4) . . ?
N4 C13 H13 118.2 . . ?
N4 C13 C14 123.6(5) . . ?
C14 C13 H13 118.2 . . ?
C13 C14 H14 120.7 . . ?
C13 C14 C10 118.5(5) . . ?
C10 C14 H14 120.7 . . ?
N2 C7 S4 127.2(4) 1_455 . ?
C9 C7 N2 121.0(5) . 1_455 ?
C9 C7 S4 111.8(4) . . ?
N3 C9 S3 130.5(4) . 1_455 ?
C7 C9 S3 110.9(4) . 1_455 ?
C7 C9 N3 118.6(5) . . ?
C35 C36 S6 120.7(3) . . ?
C37 C36 C35 127.4(4) . . ?
C37 C36 S6 111.9(3) . . ?
C26 C25 H25 120.5 . . ?
C26 C25 C24 118.9(5) . . ?
C24 C25 H25 120.5 . . ?
N8 C26 C25 123.6(5) . . ?
N8 C26 H26 118.2 . . ?
C25 C26 H26 118.2 . . ?
C39 C38 C37 113.1(4) . . ?
C39 C38 H38 123.5 . . ?
C37 C38 H38 123.5 . . ?
C11 C10 C8 121.4(5) . . ?
C11 C10 C14 117.5(4) . . ?
C14 C10 C8 121.0(5) . . ?
C28 C24 C22 121.7(5) . . ?
C28 C24 C25 117.7(4) . . ?
C25 C24 C22 120.6(5) . . ?
N7 C21 S1 132.2(4) 1_655 . ?
N7 C21 C23 118.1(5) 1_655 1_655 ?
C23 C21 S1 109.6(4) 1_655 . ?

loop_
_geom_bond_atom_site_label_1
_geom_bond_atom_site_label_2
_geom_bond_distance
_geom_bond_site_symmetry_2
_geom_bond_publ_flag
O5 C35 1.264(5) . ?
O5 Zn2 2.019(3) . ?
O4 C34 1.267(5) . ?
O4 Zn1 2.021(3) . ?
O3 C34 1.262(5) . ?
O3 Zn2 2.024(3) . ?
O6 C35 1.247(5) . ?
O6 Zn1 2.018(3) . ?
S1 C20 1.761(5) . ?
S1 C21 1.713(5) . ?
S3 C6 1.770(5) . ?
S3 C9 1.694(5) 1_655 ?
N6 C20 1.347(6) . ?
N6 C23 1.363(6) 1_655 ?
N2 C6 1.411(7) . ?
N2 C7 1.393(6) 1_655 ?
S2 C22 1.768(5) . ?
S2 C23 1.715(5) . ?
S4 C8 1.763(5) . ?
S4 C7 1.705(5) . ?
N7 C22 1.328(7) . ?
N7 C21 1.368(6) 1_455 ?
N3 C8 1.370(7) . ?
N3 C9 1.385(6) . ?
C35 C36 1.465(6) . ?
C34 C33 1.457(6) . ?
C22 C24 1.456(6) . ?
C8 C10 1.459(7) . ?
N50 C52 1.437(11) . ?
N50 C51 1.457(12) . ?
N50 C50 1.298(10) . ?
N60 C61 1.495(14) . ?
N60 C60 1.287(13) . ?
N60 C62 1.446(15) . ?
O50 C50 1.273(11) . ?
C52 H52A 0.9800 . ?
C52 H52B 0.9800 . ?
C52 H52C 0.9800 . ?
C51 H51A 0.9800 . ?
C51 H51B 0.9800 . ?
C51 H51C 0.9800 . ?
C50 H50 0.9500 . ?
O60 C60 1.270(17) . ?
C61 H61A 0.9800 . ?
C61 H61B 0.9800 . ?
C61 H61C 0.9800 . ?
C60 H60 0.9500 . ?
C62 H62A 0.9800 . ?
C62 H62B 0.9800 . ?
C62 H62C 0.9800 . ?
Zn1 N1 2.164(4) . ?
Zn1 N4 2.149(4) . ?
Zn1 O7 2.012(3) . ?
Zn2 N5 2.138(4) . ?
Zn2 N8 2.185(4) . ?
Zn2 O1 2.033(3) . ?
S6 C39 1.712(5) . ?
S6 C36 1.716(5) . ?
S5 C30 1.714(5) . ?
S5 C33 1.723(5) 4_566 ?
N5 C15 1.345(6) . ?
N5 C19 1.336(6) . ?
N1 C5 1.347(6) . ?
N1 C1 1.329(6) . ?
N4 C12 1.345(6) . ?
N4 C13 1.351(6) . ?
O7 C40 1.278(6) . ?
N8 C27 1.345(6) . ?
N8 C26 1.335(6) . ?
O1 C29 1.274(6) . ?
O2 C29 1.232(6) . ?
C16 H16 0.9500 . ?
C16 C15 1.380(6) . ?
C16 C17 1.386(6) . ?
C3 C2 1.404(7) . ?
C3 C4 1.381(7) . ?
C3 C6 1.460(6) . ?
C15 H15 0.9500 . ?
C17 C18 1.398(6) . ?
C17 C20 1.455(6) . ?
C19 H19 0.9500 . ?
C19 C18 1.384(6) . ?
C12 H12 0.9500 . ?
C12 C11 1.376(7) . ?
C27 H27 0.9500 . ?
C27 C28 1.385(7) . ?
C40 O8 1.223(6) . ?
C40 C39 1.479(6) 4_575 ?
C30 C29 1.476(6) . ?
C30 C31 1.366(7) . ?
C2 H2 0.9500 . ?
C2 C1 1.381(6) . ?
C18 H18 0.9500 . ?
C4 H4 0.9500 . ?
C4 C5 1.388(6) . ?
C32 H32 0.9500 . ?
C32 C31 1.416(6) . ?
C32 C33 1.367(6) 4_566 ?
C5 H5 0.9500 . ?
C39 C38 1.380(7) . ?
C28 H28 0.9500 . ?
C28 C24 1.379(7) . ?
C1 H1 0.9500 . ?
C11 H11 0.9500 . ?
C11 C10 1.383(7) . ?
C23 C21 1.373(7) 1_455 ?
C37 H37 0.9500 . ?
C37 C36 1.372(6) . ?
C37 C38 1.402(6) . ?
C31 H31 0.9500 . ?
C13 H13 0.9500 . ?
C13 C14 1.380(7) . ?
C14 H14 0.9500 . ?
C14 C10 1.418(7) . ?
C7 C9 1.364(8) . ?
C25 H25 0.9500 . ?
C25 C26 1.382(7) . ?
C25 C24 1.397(7) . ?
C26 H26 0.9500 . ?
C38 H38 0.9500 . ?

loop_
_geom_torsion_atom_site_label_1
_geom_torsion_atom_site_label_2
_geom_torsion_atom_site_label_3
_geom_torsion_atom_site_label_4
_geom_torsion
_geom_torsion_site_symmetry_1
_geom_torsion_site_symmetry_2
_geom_torsion_site_symmetry_3
_geom_torsion_site_symmetry_4
_geom_torsion_publ_flag
O5 C35 C36 S6 7.2(6) . . . . ?
O5 C35 C36 C37 -174.7(5) . . . . ?
O4 C34 C33 S5 -11.8(6) . . . 4_565 ?
O4 C34 C33 C32 167.3(5) . . . 4_565 ?
O3 C34 C33 S5 167.6(3) . . . 4_565 ?
O3 C34 C33 C32 -13.3(7) . . . 4_565 ?
O6 C35 C36 S6 -171.1(3) . . . . ?
O6 C35 C36 C37 7.0(7) . . . . ?
N2 C7 C9 S3 -0.5(7) 1_455 . . 1_455 ?
N2 C7 C9 N3 -179.9(5) 1_455 . . . ?
S2 C22 C24 C28 13.9(7) . . . . ?
S2 C22 C24 C25 -168.8(4) . . . . ?
S4 C8 C10 C11 5.4(7) . . . . ?
S4 C8 C10 C14 -175.4(4) . . . . ?
S4 C7 C9 S3 179.3(3) . . . 1_455 ?
S4 C7 C9 N3 -0.2(7) . . . . ?
N7 C22 C24 C28 -166.9(5) . . . . ?
N7 C22 C24 C25 10.4(8) . . . . ?
N3 C8 C10 C11 -175.6(5) . . . . ?
N3 C8 C10 C14 3.6(8) . . . . ?
C22 S2 C23 N6 177.8(5) . . . 1_455 ?
C22 S2 C23 C21 -0.7(4) . . . 1_455 ?
C8 S4 C7 N2 179.2(5) . . . 1_455 ?
C8 S4 C7 C9 -0.5(4) . . . . ?
C8 N3 C9 S3 -178.4(5) . . . 1_455 ?
C8 N3 C9 C7 0.9(7) . . . . ?
C52 N50 C50 O50 -174.1(9) . . . . ?
C51 N50 C50 O50 4.9(15) . . . . ?
C61 N60 C60 O60 -4(2) . . . . ?
C62 N60 C60 O60 174.4(13) . . . . ?
Zn1 O4 C34 O3 3.4(6) . . . . ?
Zn1 O4 C34 C33 -177.3(3) . . . . ?
Zn1 O6 C35 O5 68.1(9) . . . . ?
Zn1 O6 C35 C36 -113.8(6) . . . . ?
Zn1 N1 C5 C4 -176.9(4) . . . . ?
Zn1 N1 C1 C2 176.5(3) . . . . ?
Zn1 N4 C12 C11 175.2(4) . . . . ?
Zn1 N4 C13 C14 -176.2(4) . . . . ?
Zn1 O7 C40 O8 -6.3(6) . . . . ?
Zn1 O7 C40 C39 172.6(3) . . . 4_575 ?
Zn2 O5 C35 O6 -2.1(6) . . . . ?
Zn2 O5 C35 C36 179.8(3) . . . . ?
Zn2 O3 C34 O4 -69.5(9) . . . . ?
Zn2 O3 C34 C33 111.1(7) . . . . ?
Zn2 N5 C15 C16 175.1(3) . . . . ?
Zn2 N5 C19 C18 -174.4(3) . . . . ?
Zn2 N8 C27 C28 -175.1(4) . . . . ?
Zn2 N8 C26 C25 174.9(4) . . . . ?
Zn2 O1 C29 O2 0.7(6) . . . . ?
Zn2 O1 C29 C30 -177.1(3) . . . . ?
S6 C39 C38 C37 -0.2(6) . . . . ?
S5 C30 C29 O1 -177.7(3) . . . . ?
S5 C30 C29 O2 4.5(7) . . . . ?
S5 C30 C31 C32 -1.4(6) . . . . ?
N5 C19 C18 C17 -1.1(7) . . . . ?
N4 C12 C11 C10 1.9(7) . . . . ?
N4 C13 C14 C10 0.0(8) . . . . ?
N8 C27 C28 C24 -0.6(8) . . . . ?
C16 C17 C18 C19 -1.7(7) . . . . ?
C16 C17 C20 S1 -2.2(6) . . . . ?
C16 C17 C20 N6 178.2(4) . . . . ?
C3 C2 C1 N1 -1.2(7) . . . . ?
C3 C4 C5 N1 1.8(8) . . . . ?
C15 N5 C19 C18 3.2(7) . . . . ?
C15 C16 C17 C18 2.3(6) . . . . ?
C15 C16 C17 C20 -177.6(4) . . . . ?
C17 C16 C15 N5 -0.2(7) . . . . ?
C19 N5 C15 C16 -2.5(7) . . . . ?
C12 N4 C13 C14 1.9(8) . . . . ?
C12 C11 C10 C8 179.4(5) . . . . ?
C12 C11 C10 C14 0.1(7) . . . . ?
C27 N8 C26 C25 -1.3(8) . . . . ?
C27 C28 C24 C22 177.4(5) . . . . ?
C27 C28 C24 C25 0.0(8) . . . . ?
C40 C39 C38 C37 176.3(5) 4_576 . . . ?
C2 C3 C4 C5 -1.3(7) . . . . ?
C2 C3 C6 S3 173.1(4) . . . . ?
C2 C3 C6 N2 -5.5(7) . . . . ?
C18 C17 C20 S1 177.8(4) . . . . ?
C18 C17 C20 N6 -1.8(7) . . . . ?
C29 C30 C31 C32 176.5(5) . . . . ?
C4 C3 C2 C1 1.0(7) . . . . ?
C4 C3 C6 S3 -5.4(7) . . . . ?
C4 C3 C6 N2 175.9(5) . . . . ?
C5 N1 C1 C2 1.6(7) . . . . ?
C20 S1 C21 N7 178.4(6) . . . 1_655 ?
C20 S1 C21 C23 -0.3(4) . . . 1_655 ?
C20 C17 C18 C19 178.3(4) . . . . ?
C39 S6 C36 C35 179.0(4) . . . . ?
C39 S6 C36 C37 0.6(4) . . . . ?
C1 N1 C5 C4 -1.9(7) . . . . ?
C23 N6 C20 S1 -0.3(5) 1_655 . . . ?
C23 N6 C20 C17 179.2(4) 1_655 . . . ?
C23 S2 C22 N7 1.4(4) . . . . ?
C23 S2 C22 C24 -179.3(4) . . . . ?
C31 C30 C29 O1 4.6(7) . . . . ?
C31 C30 C29 O2 -173.3(5) . . . . ?
C33 S5 C30 C29 -176.9(4) 4_566 . . . ?
C33 S5 C30 C31 1.2(4) 4_566 . . . ?
C33 C32 C31 C30 1.0(6) 4_566 . . . ?
C6 C3 C2 C1 -177.6(4) . . . . ?
C6 C3 C4 C5 177.3(5) . . . . ?
C13 N4 C12 C11 -2.8(7) . . . . ?
C13 C14 C10 C8 179.7(5) . . . . ?
C13 C14 C10 C11 -1.0(7) . . . . ?
C7 N2 C6 S3 0.1(5) 1_655 . . . ?
C7 N2 C6 C3 178.8(4) 1_655 . . . ?
C7 S4 C8 N3 1.1(5) . . . . ?
C7 S4 C8 C10 -179.8(5) . . . . ?
C9 S3 C6 N2 -0.3(4) 1_655 . . . ?
C9 S3 C6 C3 -179.0(4) 1_655 . . . ?
C9 N3 C8 S4 -1.3(6) . . . . ?
C9 N3 C8 C10 179.6(5) . . . . ?
C36 S6 C39 C40 -177.0(4) . . . 4_576 ?
C36 S6 C39 C38 -0.2(4) . . . . ?
C36 C37 C38 C39 0.7(6) . . . . ?
C26 N8 C27 C28 1.3(8) . . . . ?
C26 C25 C24 C22 -177.4(5) . . . . ?
C26 C25 C24 C28 0.0(8) . . . . ?
C38 C37 C36 C35 -179.1(5) . . . . ?
C38 C37 C36 S6 -0.9(5) . . . . ?
C24 C25 C26 N8 0.7(8) . . . . ?
C21 S1 C20 N6 0.4(4) . . . . ?
C21 S1 C20 C17 -179.2(4) . . . . ?
C21 N7 C22 S2 -1.6(6) 1_455 . . . ?
C21 N7 C22 C24 179.2(5) 1_455 . . . ?
